data_7135664
loop_
_publ_author_name
'W&#xfc;st, Leonie'
'Wellnitz, Tim'
'Radacki, Krzysztof'
'Nees, Samuel'
'Braunschweig, Holger'

_publ_section_title
;
 Attempted halogenation of ambiphilic 1,2,3-benzodiazaborines: balancing
 Lewis acidity and Lewis basicity.
;
_journal_issue 31
_journal_name_full 'Chemical communications (Cambridge, England)'
_journal_page_first 7984
_journal_page_last 7988
_journal_paper_doi 10.1039/d6cc01072e
_journal_volume 62
_journal_year 2026
_chemical_formula_moiety '2(C36 H28 B2 Cl2 N6), 3(C7 H8)'
_chemical_formula_sum 'C93 H80 B4 Cl4 N12'
_chemical_formula_weight 1550.73
_space_group_crystal_system monoclinic
_space_group_IT_number 14
_space_group_name_Hall '-P 2ybc'
_space_group_name_H-M_alt 'P 1 21/c 1'
_atom_sites_solution_hydrogens geom
_atom_sites_solution_primary dual
_atom_sites_solution_secondary difmap
_audit_creation_date 2026-02-03
_audit_creation_method 'CIF-fill 1.6l (K.Radacki, 2005-26)'
_audit_update_record
;
2026-02-15 deposited with the CCDC.	2026-03-17 downloaded from the CCDC.
;
_cell_angle_alpha 90
_cell_angle_beta 90.0140(10)
_cell_angle_gamma 90
_cell_formula_units_Z 2
_cell_length_a 12.80200(10)
_cell_length_b 13.93920(10)
_cell_length_c 21.70380(10)
_cell_measurement_reflns_used 59372
_cell_measurement_temperature 100(2)
_cell_measurement_theta_max 75.4090
_cell_measurement_theta_min 3.1560
_cell_volume 3873.04(4)
_computing_cell_refinement 'CrysAlisPro 1.171.44.108a (Rigaku OD, 2025)'
_computing_data_collection
;
 CrysAlisPro system (CCD 44.111a 64-bit (release 13-05-2025))
;
_computing_data_reduction 'CrysAlisPro 1.171.44.108a (Rigaku OD, 2025)'
_computing_molecular_graphics 'ShelXLe (Huebschle et all, 2011)'
_computing_publication_material 'SHELXL-2025/1 (Sheldrick, 2025)'
_computing_structure_refinement 'SHELXL-2025/1 (Sheldrick, 2025)'
_computing_structure_solution 'SHELXT 2018/2 (Sheldrick, 2018)''
_diffrn_ambient_environment N~2~
_diffrn_ambient_temperature 100(2)
_diffrn_detector HPA
_diffrn_detector_area_resol_mean 10.0
_diffrn_detector_type 'HyPix Arc150'
_diffrn_measured_fraction_theta_full 1.000
_diffrn_measured_fraction_theta_max 0.972
_diffrn_measurement_details
;
 
 List of Runs (angles in degrees, time in seconds):
 --------------------------------------------------------------------------
  1  \w     15.00  83.00   0.50    0.10    --   61.40-115.00 176.00  136
  2  \w     34.00  97.00   0.50    0.10    --   80.34-115.00 176.00  126
  3  \w     28.00  96.00   0.50    0.10    --   74.45-115.00 176.00  136
  4  \w     34.00  93.00   0.50    0.10    --   80.34-112.00  90.00  118
  5  \w     39.00  86.00   0.50    0.10    --   80.34 -95.00  90.00   94
  6  \w     20.00  67.00   0.50    0.10    --   61.40 -95.00  60.00   94
  7  \w     42.00  90.00   0.50    0.10    --   83.50 -97.00  39.05   96
  8  \w     39.00  86.00   0.50    0.10    --   80.34 -95.00   0.00   94
  9  \w     20.00  67.00   0.50    0.10    --   61.40 -95.00 -30.00   94
 10  \w     39.00  86.00   0.50    0.10    --   80.34 -95.00-180.00   94
 11  \w     39.00  86.00   0.50    0.10    --   80.34 -95.00-150.00   94
 12  \w     54.00 129.00   0.50    0.10    --   80.34  15.00   0.00  150
 13  \w     54.00 129.00   0.50    0.10    --   80.34  15.00  60.00  150
 14  \w     54.00 129.00   0.50    0.10    --   80.34  15.00 120.00  150
 15  \w     33.00  60.00   0.50    0.10    --   18.00  56.00 127.75   54
 16  \w     32.00  60.00   0.50    0.10    --   18.00  59.00 165.99   56
 17  \w     27.00  54.00   0.50    0.10    --   14.00  61.00  78.04   54
 18  \w     33.00  60.00   0.50    0.10    --   18.00  56.00   1.76   54
 19  \w     66.00  97.00   0.50    0.10    --   50.00  51.00   1.49   62
 20  \w     50.00  81.00   0.50    0.10    --   34.00  51.00 -64.51   62
 21  \w     58.00  89.00   0.50    0.10    --   42.00  51.00-157.63   62
 22  \w     32.00  60.00   0.50    0.10    --   18.00  59.00 -95.66   56
 23  \w    -93.00 -30.00   0.50    0.10    --  -76.40 112.00   0.00  126
 24  \w    -98.00 -31.00   0.50    0.10    --  -78.00 117.00  56.75  134
 25  \w    -98.00 -31.00   0.50    0.10    --  -78.00 117.00  34.85  134
 26  \w    -97.00 -33.00   0.50    0.10    --  -79.50 115.00  16.75  128
 27  \w    -83.00 -16.00   0.50    0.10    --  -62.54 115.00 -94.00  134
 28  \w    -98.00 -31.00   0.50    0.10    --  -78.00 117.00-173.95  134
 29  \w    -94.00 -26.00   0.50    0.10    --  -72.80 115.00 -94.00  136
 30  \w    -97.00 -30.00   0.50    0.10    --  -76.40 115.00 -94.00  134
 31  \w    -96.00 -33.00   0.50    0.10    --  -79.50 114.00-120.06  126
 32  \w    -97.00 -33.00   0.50    0.10    --  -79.50 115.00 -61.70  128
 33  \w    -97.00 -32.00   0.50    0.10    --  -78.00 114.00 -11.48  130
 34  \w    -97.00 -32.00   0.50    0.10    --  -78.00 114.00 175.27  130
 35  \w    -97.00 -32.00   0.50    0.10    --  -78.00 114.00 160.60  130
 36  \w    -97.00 -32.00   0.50    0.10    --  -78.00 114.00 160.60  130
 37  \w    -97.00 -33.00   0.50    0.10    --  -79.50 115.00  80.50  128
 38  \w    -93.00 -30.00   0.50    0.10    --  -76.40 112.00-150.00  126
 39  \w   -129.00 -68.00   0.50    0.10    --  -79.50 -19.00-170.69  122
 40  \w   -123.00 -93.00   0.50    0.10    --  -79.50 -62.00-105.22   60
 41  \w   -123.00 -92.00   0.50    0.10    --  -79.50 -63.00 -86.39   62
 42  \w   -119.00 -88.00   0.50    0.10    --  -74.00 -59.00-140.12   62
 43  \w   -114.00 -86.00   0.50    0.10    --  -70.00 -60.00  12.05   56
 44  \w   -115.00 -84.00   0.50    0.10    --  -70.00 -57.00  97.51   62
 45  \w   -122.00 -91.00   0.50    0.10    --  -78.00 -60.00 153.66   62
 46  \w   -126.00 -95.00   0.50    0.10    --  -79.50 -51.00 155.46   62
 47  \w   -118.00 -87.00   0.50    0.10    --  -74.00 -60.00  40.69   62
 48  \w   -119.00 -88.00   0.50    0.10    --  -74.00 -56.00 -20.86   62
 49  \w   -126.00 -95.00   0.50    0.10    --  -79.50 -51.00 -50.62   62
 50  \w   -104.00 -73.00   0.50    0.10    --  -58.00 -52.00-102.22   62
 51  \w   -109.00 -77.00   0.50    0.10    --  -62.00 -51.00-126.72   64
 52  \w   -105.00 -74.00   0.50    0.10    --  -58.00 -48.00-179.62   62
 53  \w   -118.00 -86.00   0.50    0.10    --  -70.00 -47.00  55.48   64
 54  \w   -129.00 -94.00   0.50    0.10    --  -79.50 -41.00  89.24   70
 55  \w   -118.00 -86.00   0.50    0.10    --  -70.00 -47.00 109.45   64
 56  \w   -123.00 -88.00   0.50    0.10    --  -74.00 -39.00 133.52   70
 57  \w   -123.00 -88.00   0.50    0.10    --  -74.00 -41.00 154.08   70
 58  \w   -129.00 -93.00   0.50    0.10    --  -79.50 -39.00 169.86   72
;
_diffrn_measurement_device 'four-circle diffractometer'
_diffrn_measurement_device_type 'Rigaku XtaLAB Synergy-R'
_diffrn_measurement_method '\w scans'
_diffrn_orient_matrix_type
;
 CrysAlisPro convention (1999,Acta A55,543-557)
;
_diffrn_orient_matrix_UB_11 0.0596157000
_diffrn_orient_matrix_UB_12 0.0498564000
_diffrn_orient_matrix_UB_13 0.0527233000
_diffrn_orient_matrix_UB_21 -0.0843769000
_diffrn_orient_matrix_UB_22 -0.0328146000
_diffrn_orient_matrix_UB_23 0.0459867000
_diffrn_orient_matrix_UB_31 0.0616747000
_diffrn_orient_matrix_UB_32 -0.0930248000
_diffrn_orient_matrix_UB_33 0.0120278000
_diffrn_radiation_monochromator 'multi-layer mirror'
_diffrn_radiation_probe x-ray
_diffrn_radiation_type CuK\a
_diffrn_radiation_wavelength 1.54184
_diffrn_radiation_xray_symbol K-L~2,3~
_diffrn_reflns_av_R_equivalents 0.0244
_diffrn_reflns_av_unetI/netI 0.0102
_diffrn_reflns_Laue_measured_fraction_full 1.000
_diffrn_reflns_Laue_measured_fraction_max 0.972
_diffrn_reflns_limit_h_max 15
_diffrn_reflns_limit_h_min -15
_diffrn_reflns_limit_k_max 16
_diffrn_reflns_limit_k_min -17
_diffrn_reflns_limit_l_max 27
_diffrn_reflns_limit_l_min -27
_diffrn_reflns_number 92164
_diffrn_reflns_point_group_measured_fraction_full 1.000
_diffrn_reflns_point_group_measured_fraction_max 0.972
_diffrn_reflns_theta_full 67.684
_diffrn_reflns_theta_max 75.721
_diffrn_reflns_theta_min 3.452
_diffrn_source 'rotating-anode X-ray tube'
_diffrn_source_type 'PhotonJet-R X-ray Source'
_exptl_absorpt_coefficient_mu 1.839
_exptl_absorpt_correction_T_max 1.000
_exptl_absorpt_correction_T_min 0.259
_exptl_absorpt_correction_type gaussian
_exptl_absorpt_process_details
;
 CrysAlisPro 1.171.44.108a (Rigaku Oxford Diffraction, 2025) Numerical 
 absorption correction based on gaussian integration over a multifaceted 
 crystal model Empirical absorption correction using spherical harmonics, 
 implemented in SCALE3 ABSPACK scaling algorithm.
;
_exptl_crystal_colour red
_exptl_crystal_density_diffrn 1.330
_exptl_crystal_description block
_exptl_crystal_F_000 1620
_exptl_crystal_preparation
;
 For data collection the crystal was immersed in a film of perfluoropolyether 
 oil, mounted on a polyimide loop and transferred to stream of cold nitrogen 
 (Oxford Cryostream 800).
;
_exptl_crystal_size_max 0.460
_exptl_crystal_size_mid 0.270
_exptl_crystal_size_min 0.200
_refine_diff_density_max 0.609
_refine_diff_density_min -0.882
_refine_diff_density_rms 0.056
_refine_ls_extinction_method none
_refine_ls_goodness_of_fit_ref 1.091
_refine_ls_hydrogen_treatment constr
_refine_ls_matrix_type full
_refine_ls_number_parameters 529
_refine_ls_number_reflns 7838
_refine_ls_number_restraints 499
_refine_ls_restrained_S_all 1.083
_refine_ls_R_factor_all 0.0620
_refine_ls_R_factor_gt 0.0613
_refine_ls_shift/su_max 0.000
_refine_ls_shift/su_mean 0.000
_refine_ls_structure_factor_coef Fsqd
_refine_ls_weighting_details
;
 w=1/[\s^2^(Fo^2^)+(0.0449P)^2^+5.9691P] where P=(Fo^2^+2Fc^2^)/3
;
_refine_ls_weighting_scheme calc
_refine_ls_wR_factor_gt 0.1447
_refine_ls_wR_factor_ref 0.1451
_reflns_Friedel_coverage 0.000
_reflns_number_gt 7662
_reflns_number_total 7838
_reflns_threshold_expression 'I > 2\s(I)'
_cod_data_source_file d6cc01072e2.cif
_cod_data_source_block 1Cl_bpy_1Cl
_cod_depositor_comments 'Adding full bibliography for 7135662--7135668.cif.'
_cod_original_cell_volume 3873.03(4)
_cod_original_sg_symbol_H-M 'P 21/c'
_cod_database_code 7135664
_shelx_shelxl_version_number 2025/1
_shelx_space_group_comment
;
 The symmetry employed for this shelxl refinement is uniquely defined by the 
 following loop, which should always be used as a source of symmetry 
 information in preference to the above space-group names. They are only 
 intended as comments.
;
_shelx_estimated_absorpt_t_min 0.485
_shelx_estimated_absorpt_t_max 0.710

loop_
_space_group_symop_operation_xyz
'x, y, z'
'-x, y+1/2, -z+1/2'
'-x, -y, -z'
'x, -y-1/2, z-1/2'

loop_
_atom_site_label
_atom_site_type_symbol
_atom_site_fract_x
_atom_site_fract_y
_atom_site_fract_z
_atom_site_U_iso_or_equiv
_atom_site_adp_type
_atom_site_occupancy
_atom_site_site_symmetry_order
_atom_site_calc_flag
_atom_site_refinement_flags_posn
_atom_site_refinement_flags_adp
_atom_site_refinement_flags_occupancy
_atom_site_disorder_assembly
_atom_site_disorder_group
Cl1_1 Cl 0.5357(2) 0.67098(17) 0.36998(12) 0.0314(4) Uani 0.771(3) 1 d . U P A 1
B1_1 B 0.5744(3) 0.5538(3) 0.32951(18) 0.0326(7) Uani 0.771(3) 1 d . U P A 1
N1_1 N 0.6450(2) 0.5710(2) 0.27601(13) 0.0330(6) Uani 0.771(3) 1 d . U P A 1
N2_1 N 0.7460(5) 0.5340(5) 0.2670(2) 0.0396(10) Uani 0.771(3) 1 d . U P A 1
C1_1 C 0.7735(3) 0.4687(3) 0.30903(19) 0.0472(8) Uani 0.771(3) 1 d . U P A 1
H1_1 H 0.839297 0.439060 0.302301 0.057 Uiso 0.771(3) 1 calc R U P A 1
C2_1 C 0.7174(3) 0.4361(3) 0.36382(19) 0.0467(8) Uani 0.771(3) 1 d . U P A 1
C3_1 C 0.7581(4) 0.3633(4) 0.4032(2) 0.0576(10) Uani 0.771(3) 1 d . U P A 1
H3_1 H 0.822323 0.332782 0.393379 0.069 Uiso 0.771(3) 1 calc R U P A 1
C4_1 C 0.7038(4) 0.3368(4) 0.4561(2) 0.0590(11) Uani 0.771(3) 1 d . U P A 1
H4_1 H 0.730089 0.287713 0.482264 0.071 Uiso 0.771(3) 1 calc R U P A 1
C5_1 C 0.6109(4) 0.3829(3) 0.4703(2) 0.0546(10) Uani 0.771(3) 1 d . U P A 1
H5_1 H 0.574050 0.366658 0.506796 0.066 Uiso 0.771(3) 1 calc R U P A 1
C6_1 C 0.5721(3) 0.4521(3) 0.43142(19) 0.0446(8) Uani 0.771(3) 1 d . U P A 1
H6_1 H 0.508191 0.482840 0.441689 0.054 Uiso 0.771(3) 1 calc R U P A 1
C7_1 C 0.6231(3) 0.4783(2) 0.37780(19) 0.0371(8) Uani 0.771(3) 1 d . U P A 1
C1_2 C 0.6207(4) 0.6350(2) 0.22648(16) 0.0311(7) Uani 0.771(3) 1 d . U P A 1
C2_2 C 0.6976(3) 0.6627(2) 0.18390(18) 0.0337(7) Uani 0.771(3) 1 d . U P A 1
H2_2 H 0.766397 0.637782 0.187628 0.040 Uiso 0.771(3) 1 calc R U P A 1
C3_2 C 0.6745(3) 0.7258(3) 0.13660(16) 0.0327(8) Uani 0.771(3) 1 d . U P A 1
H3_2 H 0.728482 0.744366 0.109039 0.039 Uiso 0.771(3) 1 calc R U P A 1
C4_2 C 0.5756(3) 0.7624(3) 0.12832(17) 0.0352(8) Uani 0.771(3) 1 d . U P A 1
H4_2 H 0.560886 0.805632 0.095633 0.042 Uiso 0.771(3) 1 calc R U P A 1
C5_2 C 0.4978(3) 0.7340(3) 0.16931(18) 0.0336(8) Uani 0.771(3) 1 d . U P A 1
H5_2 H 0.428716 0.757498 0.164132 0.040 Uiso 0.771(3) 1 calc R U P A 1
C6_2 C 0.5199(3) 0.6719(2) 0.21770(16) 0.0304(7) Uani 0.771(3) 1 d . U P A 1
H6_2 H 0.465680 0.654069 0.245303 0.037 Uiso 0.771(3) 1 calc R U P A 1
Cl1_11 Cl 0.5406(8) 0.6790(7) 0.3601(4) 0.037(2) Uiso 0.229(3) 1 d . U P A 2
B1_11 B 0.5680(9) 0.5893(9) 0.2945(6) 0.0298(18) Uiso 0.229(3) 1 d . U P A 2
N1_11 N 0.6640(8) 0.5312(7) 0.3083(5) 0.0378(14) Uiso 0.229(3) 1 d . U P A 2
N2_11 N 0.743(2) 0.5321(19) 0.2819(8) 0.038(2) Uiso 0.229(3) 1 d . U P A 2
C1_11 C 0.7550(9) 0.5994(8) 0.2250(5) 0.0373(17) Uiso 0.229(3) 1 d . U P A 2
H1A_11 H 0.820585 0.606575 0.205042 0.045 Uiso 0.229(3) 1 calc R U P A 2
C2_11 C 0.6663(8) 0.6493(7) 0.2039(5) 0.0326(17) Uiso 0.229(3) 1 d G U P A 2
C3_11 C 0.6797(7) 0.7006(8) 0.1496(5) 0.033(2) Uiso 0.229(3) 1 d G U P A 2
H3_11 H 0.746257 0.702574 0.130281 0.039 Uiso 0.229(3) 1 calc R U P A 2
C4_11 C 0.5957(10) 0.7489(8) 0.1234(4) 0.036(2) Uiso 0.229(3) 1 d G U P A 2
H4_11 H 0.604862 0.783942 0.086248 0.043 Uiso 0.229(3) 1 calc R U P A 2
C5_11 C 0.4983(8) 0.7460(8) 0.1516(5) 0.035(2) Uiso 0.229(3) 1 d G U P A 2
H5_11 H 0.440864 0.779028 0.133728 0.042 Uiso 0.229(3) 1 calc R U P A 2
C6_11 C 0.4848(7) 0.6947(8) 0.2060(5) 0.0294(19) Uiso 0.229(3) 1 d G U P A 2
H6_11 H 0.418262 0.692748 0.225243 0.035 Uiso 0.229(3) 1 calc R U P A 2
C7_11 C 0.5688(10) 0.6464(6) 0.2321(3) 0.0299(17) Uiso 0.229(3) 1 d G U P A 2
C1_21 C 0.6076(8) 0.4561(8) 0.4036(6) 0.044(2) Uiso 0.229(3) 1 d G U P A 2
H1_21 H 0.547908 0.495972 0.407782 0.053 Uiso 0.229(3) 1 calc R U P A 2
C2_21 C 0.6291(9) 0.3869(9) 0.4480(5) 0.0512(19) Uiso 0.229(3) 1 d G U P A 2
H2_21 H 0.584084 0.379497 0.482439 0.061 Uiso 0.229(3) 1 calc R U P A 2
C3_21 C 0.7165(11) 0.3285(9) 0.4419(5) 0.054(2) Uiso 0.229(3) 1 d G U P A 2
H3_21 H 0.731208 0.281165 0.472227 0.065 Uiso 0.229(3) 1 calc R U P A 2
C4_21 C 0.7824(9) 0.3392(9) 0.3915(6) 0.057(2) Uiso 0.229(3) 1 d G U P A 2
H4_21 H 0.842156 0.299305 0.387357 0.069 Uiso 0.229(3) 1 calc R U P A 2
C5_21 C 0.7609(9) 0.4084(8) 0.3472(4) 0.054(2) Uiso 0.229(3) 1 d G U P A 2
H5_21 H 0.805982 0.415779 0.312700 0.065 Uiso 0.229(3) 1 calc R U P A 2
C6_21 C 0.6735(10) 0.4668(7) 0.3532(5) 0.0448(18) Uiso 0.229(3) 1 d G U P A 2
Cl1_3 Cl -0.03843(4) 0.07810(4) 0.13637(2) 0.02824(14) Uani 1 1 d . . . . .
N1_3 N -0.14939(16) 0.17029(14) 0.23416(9) 0.0306(4) Uani 1 1 d . . . . .
C1_3 C -0.2817(2) 0.2725(2) 0.20513(14) 0.0491(7) Uani 1 1 d . . . . .
H1_3 H -0.347402 0.300565 0.214530 0.059 Uiso 1 1 calc R U . . .
B1_3 B -0.0822(2) 0.1915(2) 0.17896(13) 0.0299(5) Uani 1 1 d . . . . .
N2_3 N -0.24658(17) 0.21058(17) 0.24400(10) 0.0388(5) Uani 1 1 d . . . . .
C2_3 C -0.2323(2) 0.3039(2) 0.14889(12) 0.0386(6) Uani 1 1 d . . . . .
C3_3 C -0.2824(2) 0.3730(2) 0.11113(14) 0.0487(7) Uani 1 1 d . . . . .
H3_3 H -0.346817 0.400640 0.123631 0.058 Uiso 1 1 calc R U . . .
C4_3 C -0.2371(2) 0.4000(2) 0.05633(13) 0.0443(7) Uani 1 1 d . . . . .
H4_3 H -0.269173 0.447289 0.031106 0.053 Uiso 1 1 calc R U . . .
C5_3 C -0.1441(2) 0.3573(2) 0.03832(13) 0.0402(6) Uani 1 1 d . . . . .
H5_3 H -0.113612 0.374243 -0.000062 0.048 Uiso 1 1 calc R U . . .
C6_3 C -0.0950(2) 0.29024(19) 0.07552(12) 0.0365(6) Uani 1 1 d . . . . .
H6_3 H -0.031200 0.262203 0.062351 0.044 Uiso 1 1 calc R U . . .
C7_3 C -0.13765(19) 0.26342(17) 0.13169(12) 0.0316(5) Uani 1 1 d . . . . .
C2_4 C -0.1907(2) 0.08983(18) 0.33138(12) 0.0356(5) Uani 1 1 d . . . . .
H2_4 H -0.258186 0.118216 0.330696 0.043 Uiso 1 1 calc R U . . .
C3_4 C -0.1626(2) 0.03028(19) 0.37944(12) 0.0376(6) Uani 1 1 d . . . . .
H3_4 H -0.211370 0.018270 0.411489 0.045 Uiso 1 1 calc R U . . .
C1_4 C -0.1207(2) 0.10824(16) 0.28412(11) 0.0314(5) Uani 1 1 d . . . . .
C4_4 C -0.0653(2) -0.01225(18) 0.38210(11) 0.0353(5) Uani 1 1 d . . . . .
H4_4 H -0.047481 -0.053430 0.415369 0.042 Uiso 1 1 calc R U . . .
C5_4 C 0.0059(2) 0.00597(18) 0.33565(11) 0.0357(5) Uani 1 1 d . . . . .
H5_4 H 0.073389 -0.022252 0.337071 0.043 Uiso 1 1 calc R U . . .
C6_4 C -0.0216(2) 0.06619(17) 0.28636(11) 0.0353(5) Uani 1 1 d . . . . .
H6_4 H 0.027336 0.078410 0.254413 0.042 Uiso 1 1 calc R U . . .
C1_5 C 0.11641(18) 0.23829(17) 0.17147(10) 0.0290(5) Uani 1 1 d . . . . .
H1_5 H 0.120922 0.198296 0.136127 0.035 Uiso 1 1 calc R U . . .
N2_5 N 0.46464(15) 0.50881(14) 0.30203(10) 0.0329(5) Uani 1 1 d . . . . .
C2_5 C 0.20259(18) 0.29058(17) 0.18908(11) 0.0292(5) Uani 1 1 d . . . . .
H2_5 H 0.264903 0.287111 0.165424 0.035 Uiso 1 1 calc R U . . .
C3_5 C 0.19914(17) 0.34879(15) 0.24153(10) 0.0241(4) Uani 1 1 d . . . . .
C4_5 C 0.10467(18) 0.35190(17) 0.27328(11) 0.0293(5) Uani 1 1 d . . . . .
H4_5 H 0.098106 0.390811 0.309002 0.035 Uiso 1 1 calc R U . . .
C5_5 C 0.02105(18) 0.29892(16) 0.25309(11) 0.0289(5) Uani 1 1 d . . . . .
H5_5 H -0.042742 0.302337 0.275334 0.035 Uiso 1 1 calc R U . . .
N1_5 N 0.02604(14) 0.24223(13) 0.20289(8) 0.0247(4) Uani 1 1 d . . . . .
C6_5 C 0.29111(17) 0.40440(15) 0.26254(10) 0.0246(4) Uani 1 1 d . . . . .
C7_5 C 0.39009(18) 0.38877(16) 0.23757(11) 0.0274(5) Uani 1 1 d . . . . .
H7_5 H 0.399593 0.341508 0.206538 0.033 Uiso 1 1 calc R U . . .
C8_5 C 0.47381(19) 0.44175(16) 0.25786(11) 0.0304(5) Uani 1 1 d . . . . .
H8_5 H 0.540500 0.430597 0.240056 0.036 Uiso 1 1 calc R U . . .
C9_5 C 0.3703(2) 0.52405(19) 0.32717(13) 0.0378(6) Uani 1 1 d . . . . .
H9_5 H 0.363271 0.570873 0.358711 0.045 Uiso 1 1 calc R U . . .
C10_5 C 0.28333(19) 0.47369(17) 0.30849(11) 0.0317(5) Uani 1 1 d . . . . .
H10_5 H 0.217582 0.486318 0.327092 0.038 Uiso 1 1 calc R U . . .
C1_6 C 0.8878(2) 0.8461(2) 0.53912(13) 0.0442(6) Uani 1 1 d . . . . .
H1_6 H 0.899131 0.912056 0.547775 0.053 Uiso 1 1 calc R U . . .
C2_6 C 0.9484(2) 0.7761(2) 0.56739(12) 0.0421(6) Uani 1 1 d . . . . .
H2_6 H 1.001246 0.794412 0.595814 0.051 Uiso 1 1 calc R U . . .
C3_6 C 0.9326(2) 0.6805(2) 0.55453(12) 0.0410(6) Uani 1 1 d . . . . .
H3_6 H 0.975130 0.633457 0.573902 0.049 Uiso 1 1 calc R U . . .
C4_6 C 0.8546(2) 0.6516(2) 0.51326(12) 0.0414(6) Uani 1 1 d . . . . .
C5_6 C 0.7936(2) 0.7230(2) 0.48579(12) 0.0424(6) Uani 1 1 d . . . . .
H5_6 H 0.739454 0.705298 0.458087 0.051 Uiso 1 1 calc R U . . .
C6_6 C 0.8109(2) 0.8184(2) 0.49834(13) 0.0457(7) Uani 1 1 d . . . . .
H6_6 H 0.769324 0.865814 0.478650 0.055 Uiso 1 1 calc R U . . .
C7_6 C 0.8377(3) 0.5478(2) 0.49884(15) 0.0547(8) Uani 1 1 d . . . . .
H7A_6 H 0.887480 0.508871 0.522308 0.082 Uiso 1 1 calc R U . . .
H7B_6 H 0.766282 0.529630 0.510104 0.082 Uiso 1 1 calc R U . . .
H7C_6 H 0.848280 0.537040 0.454664 0.082 Uiso 1 1 calc R U . . .
C1_7 C 0.4432(3) 0.4176(3) 0.06575(16) 0.057 Uiso 0.5 1 d G U P B -1
H1_7 H 0.416153 0.379720 0.098439 0.068 Uiso 0.5 1 calc R U P B -1
C2_7 C 0.4701(4) 0.3748(2) 0.01013(18) 0.057 Uiso 0.5 1 d G U P B -1
H2_7 H 0.461367 0.307599 0.004816 0.068 Uiso 0.5 1 calc R U P B -1
C3_7 C 0.5096(3) 0.4302(3) -0.03770(15) 0.057 Uiso 0.5 1 d G U P B -1
H3_7 H 0.528001 0.400934 -0.075709 0.068 Uiso 0.5 1 calc R U P B -1
C4_7 C 0.5224(3) 0.5285(3) -0.02991(15) 0.057 Uiso 0.5 1 d G U P B -1
C5_7 C 0.4955(4) 0.5713(3) 0.02570(16) 0.057 Uiso 0.5 1 d G U P B -1
H5_7 H 0.504207 0.638522 0.031019 0.068 Uiso 0.5 1 calc R U P B -1
C6_7 C 0.4559(3) 0.5159(3) 0.07354(15) 0.057 Uiso 0.5 1 d G U P B -1
H6_7 H 0.437570 0.545186 0.111546 0.068 Uiso 0.5 1 calc R U P B -1
C7_7 C 0.5659(4) 0.5839(3) -0.08388(18) 0.057 Uiso 0.5 1 d G U P B -1
H7A_7 H 0.579277 0.539902 -0.118179 0.085 Uiso 0.5 1 calc R U P B -1
H7B_7 H 0.515323 0.632753 -0.096794 0.085 Uiso 0.5 1 calc R U P B -1
H7C_7 H 0.631304 0.615148 -0.071699 0.085 Uiso 0.5 1 calc R U P B -1

loop_
_atom_site_aniso_label
_atom_site_aniso_U_11
_atom_site_aniso_U_22
_atom_site_aniso_U_33
_atom_site_aniso_U_23
_atom_site_aniso_U_13
_atom_site_aniso_U_12
Cl1_1 0.0364(7) 0.0259(7) 0.0318(9) -0.0055(6) -0.0031(6) -0.0065(4)
B1_1 0.0319(16) 0.0277(16) 0.0383(17) -0.0035(14) -0.0053(13) -0.0028(13)
N1_1 0.0286(12) 0.0304(12) 0.0400(13) -0.0021(11) -0.0019(10) -0.0019(10)
N2_1 0.0308(14) 0.0419(16) 0.046(2) -0.006(2) -0.001(2) 0.0117(12)
C1_1 0.0379(17) 0.0414(17) 0.062(2) -0.0003(16) -0.0062(15) 0.0044(14)
C2_1 0.0425(17) 0.0436(17) 0.0542(18) -0.0037(16) -0.0100(16) -0.0058(15)
C3_1 0.0447(19) 0.056(2) 0.072(2) -0.0065(19) -0.0160(18) 0.0056(17)
C4_1 0.064(2) 0.047(2) 0.066(2) 0.015(2) -0.027(2) 0.0038(18)
C5_1 0.061(2) 0.050(2) 0.053(2) 0.0114(18) -0.0113(18) -0.0118(18)
C6_1 0.0457(18) 0.0422(18) 0.0461(19) 0.0059(15) -0.0151(16) -0.0053(15)
C7_1 0.0380(16) 0.0340(15) 0.0394(16) 0.0003(14) -0.0123(14) -0.0087(13)
C1_2 0.0359(16) 0.0237(13) 0.0337(14) -0.0046(11) -0.0039(13) -0.0039(12)
C2_2 0.0374(16) 0.0302(15) 0.0335(16) -0.0056(13) 0.0001(13) -0.0025(13)
C3_2 0.0422(17) 0.0296(17) 0.0262(15) -0.0022(13) 0.0052(13) -0.0014(14)
C4_2 0.043(2) 0.0319(17) 0.0305(15) -0.0055(13) 0.0002(14) 0.0012(14)
C5_2 0.0387(16) 0.0275(15) 0.0346(18) -0.0049(15) -0.0029(14) -0.0013(13)
C6_2 0.0356(16) 0.0236(14) 0.0321(14) -0.0009(12) -0.0006(13) -0.0027(13)
Cl1_3 0.0312(3) 0.0238(3) 0.0298(3) -0.0040(2) 0.0025(2) -0.0028(2)
N1_3 0.0315(10) 0.0281(10) 0.0321(10) 0.0005(8) 0.0017(8) 0.0004(8)
C1_3 0.0440(16) 0.0526(18) 0.0507(17) 0.0104(14) 0.0094(13) 0.0164(14)
B1_3 0.0295(13) 0.0270(13) 0.0332(14) -0.0038(11) -0.0007(11) -0.0012(10)
N2_3 0.0351(11) 0.0433(12) 0.0382(12) 0.0064(10) 0.0093(9) 0.0133(10)
C2_3 0.0406(14) 0.0376(14) 0.0377(14) 0.0043(11) -0.0001(11) -0.0021(11)
C3_3 0.0373(14) 0.0548(18) 0.0541(17) 0.0123(14) -0.0019(13) 0.0106(13)
C4_3 0.0403(14) 0.0454(16) 0.0471(16) 0.0168(13) -0.0102(12) 0.0025(12)
C5_3 0.0414(14) 0.0405(14) 0.0388(14) 0.0085(11) -0.0099(11) -0.0042(12)
C6_3 0.0356(13) 0.0363(13) 0.0375(13) 0.0029(11) -0.0058(11) -0.0026(11)
C7_3 0.0308(12) 0.0264(11) 0.0375(13) -0.0026(10) -0.0052(10) -0.0050(9)
C2_4 0.0407(14) 0.0317(13) 0.0343(13) -0.0022(10) -0.0048(10) -0.0046(11)
C3_4 0.0469(15) 0.0355(13) 0.0305(12) -0.0002(10) -0.0012(11) -0.0073(11)
C1_4 0.0432(13) 0.0205(10) 0.0304(12) -0.0019(9) -0.0074(10) -0.0032(10)
C4_4 0.0515(15) 0.0274(12) 0.0271(12) 0.0040(9) -0.0063(10) -0.0044(11)
C5_4 0.0461(14) 0.0267(12) 0.0342(13) -0.0019(10) -0.0037(11) 0.0014(11)
C6_4 0.0493(15) 0.0273(12) 0.0293(12) -0.0020(10) 0.0035(11) -0.0052(11)
C1_5 0.0309(12) 0.0302(12) 0.0258(11) -0.0039(9) 0.0009(9) -0.0018(9)
N2_5 0.0268(10) 0.0268(10) 0.0452(12) -0.0073(9) -0.0064(9) 0.0013(8)
C2_5 0.0279(11) 0.0322(12) 0.0275(11) -0.0016(9) 0.0006(9) -0.0029(9)
C3_5 0.0264(11) 0.0195(10) 0.0263(11) 0.0034(8) -0.0039(8) 0.0018(8)
C4_5 0.0313(12) 0.0258(11) 0.0307(12) -0.0054(9) -0.0002(9) 0.0018(9)
C5_5 0.0289(11) 0.0243(11) 0.0337(12) -0.0046(9) 0.0027(9) 0.0021(9)
N1_5 0.0259(9) 0.0217(9) 0.0264(9) 0.0002(7) -0.0011(7) 0.0008(7)
C6_5 0.0269(11) 0.0199(10) 0.0271(11) 0.0030(8) -0.0054(8) 0.0012(8)
C7_5 0.0297(11) 0.0215(10) 0.0309(11) -0.0011(9) -0.0025(9) 0.0020(9)
C8_5 0.0289(12) 0.0235(11) 0.0387(13) -0.0013(9) -0.0033(10) 0.0029(9)
C9_5 0.0323(13) 0.0319(13) 0.0493(15) -0.0134(11) -0.0039(11) 0.0019(10)
C10_5 0.0272(11) 0.0295(12) 0.0383(13) -0.0054(10) -0.0042(10) 0.0022(9)
C1_6 0.0449(15) 0.0468(16) 0.0411(15) 0.0030(12) 0.0058(12) -0.0046(13)
C2_6 0.0437(15) 0.0492(16) 0.0334(13) -0.0014(12) -0.0006(11) -0.0070(13)
C3_6 0.0415(14) 0.0487(16) 0.0329(13) 0.0011(12) -0.0035(11) -0.0044(12)
C4_6 0.0448(15) 0.0447(15) 0.0348(13) -0.0017(12) 0.0034(11) -0.0111(12)
C5_6 0.0383(14) 0.0576(18) 0.0315(13) 0.0076(12) -0.0018(11) -0.0069(13)
C6_6 0.0436(15) 0.0514(17) 0.0422(15) 0.0108(13) 0.0029(12) -0.0003(13)
C7_6 0.065(2) 0.0489(18) 0.0503(17) -0.0005(14) -0.0107(15) -0.0109(15)

loop_
_atom_type_symbol
_atom_type_description
_atom_type_scat_dispersion_real
_atom_type_scat_dispersion_imag
_atom_type_scat_source
C C 0.0181 0.0091 'International Tables Vol C Tables 4.2.6.8 and 6.1.1.4'
H H 0.0000 0.0000 'International Tables Vol C Tables 4.2.6.8 and 6.1.1.4'
B B 0.0090 0.0039 'International Tables Vol C Tables 4.2.6.8 and 6.1.1.4'
Cl Cl 0.3639 0.7018 'International Tables Vol C Tables 4.2.6.8 and 6.1.1.4'
N N 0.0311 0.0180 'International Tables Vol C Tables 4.2.6.8 and 6.1.1.4'

loop_
_exptl_crystal_face_index_h
_exptl_crystal_face_index_k
_exptl_crystal_face_index_l
_exptl_crystal_face_perp_dist
-1 2 -14 0.0661
-4 8 0 0.1802
-4 7 7 0.1747
-2 3 13 0.1288
0 0 14 0.1170
1 -2 13 0.1366
4 -8 0 0.1978
5 5 -9 0.1512
7 0 -7 0.1396
7 -4 -4 0.1183
1 8 -7 0.1810
-6 6 0 0.1505
-7 -2 8 0.1533
-3 -7 8 0.1789
8 4 0 0.1645
8 -1 1 0.1495
-3 -8 2 0.1942
-8 3 -2 0.1216
-6 4 -9 0.0829
5 -2 -11 0.1034
0 5 -11 0.1151
2 2 -13 0.0785
-2 -8 -5 0.2084
6 4 8 0.1598
-4 1 12 0.1218
-2 -4 13 0.1514

loop_
_geom_angle_atom_site_label_1
_geom_angle_atom_site_label_2
_geom_angle_atom_site_label_3
_geom_angle
_geom_angle_site_symmetry_1
_geom_angle_site_symmetry_3
_geom_angle_publ_flag
N1_1 B1_1 C7_1 112.1(3) . . ?
N1_1 B1_1 N2_5 107.2(3) . . ?
C7_1 B1_1 N2_5 108.4(3) . . ?
N1_1 B1_1 Cl1_1 112.1(2) . . ?
C7_1 B1_1 Cl1_1 111.0(3) . . ?
N2_5 B1_1 Cl1_1 105.6(2) . . ?
N2_1 N1_1 C1_2 109.0(3) . . ?
N2_1 N1_1 B1_1 127.4(3) . . ?
C1_2 N1_1 B1_1 123.5(3) . . ?
C1_1 N2_1 N1_1 113.4(4) . . ?
N2_1 C1_1 C2_1 129.7(4) . . ?
N2_1 C1_1 H1_1 115.2 . . ?
C2_1 C1_1 H1_1 115.2 . . ?
C7_1 C2_1 C3_1 119.5(4) . . ?
C7_1 C2_1 C1_1 118.5(4) . . ?
C3_1 C2_1 C1_1 122.0(4) . . ?
C4_1 C3_1 C2_1 120.1(4) . . ?
C4_1 C3_1 H3_1 120.0 . . ?
C2_1 C3_1 H3_1 120.0 . . ?
C5_1 C4_1 C3_1 119.2(4) . . ?
C5_1 C4_1 H4_1 120.4 . . ?
C3_1 C4_1 H4_1 120.4 . . ?
C6_1 C5_1 C4_1 120.0(4) . . ?
C6_1 C5_1 H5_1 120.0 . . ?
C4_1 C5_1 H5_1 120.0 . . ?
C5_1 C6_1 C7_1 122.1(4) . . ?
C5_1 C6_1 H6_1 119.0 . . ?
C7_1 C6_1 H6_1 119.0 . . ?
C2_1 C7_1 C6_1 119.1(4) . . ?
C2_1 C7_1 B1_1 118.4(4) . . ?
C6_1 C7_1 B1_1 122.5(3) . . ?
C6_2 C1_2 C2_2 117.1(3) . . ?
C6_2 C1_2 N1_1 122.1(4) . . ?
C2_2 C1_2 N1_1 120.8(4) . . ?
C3_2 C2_2 C1_2 120.8(3) . . ?
C3_2 C2_2 H2_2 119.6 . . ?
C1_2 C2_2 H2_2 119.6 . . ?
C4_2 C3_2 C2_2 121.9(3) . . ?
C4_2 C3_2 H3_2 119.0 . . ?
C2_2 C3_2 H3_2 119.0 . . ?
C3_2 C4_2 C5_2 118.0(3) . . ?
C3_2 C4_2 H4_2 121.0 . . ?
C5_2 C4_2 H4_2 121.0 . . ?
C6_2 C5_2 C4_2 120.9(3) . . ?
C6_2 C5_2 H5_2 119.5 . . ?
C4_2 C5_2 H5_2 119.5 . . ?
C5_2 C6_2 C1_2 121.2(3) . . ?
C5_2 C6_2 H6_2 119.4 . . ?
C1_2 C6_2 H6_2 119.4 . . ?
N1_11 B1_11 C7_11 116.1(10) . . ?
N1_11 B1_11 N2_5 104.8(8) . . ?
C7_11 B1_11 N2_5 114.4(8) . . ?
N1_11 B1_11 Cl1_11 110.5(9) . . ?
C7_11 B1_11 Cl1_11 108.1(8) . . ?
N2_5 B1_11 Cl1_11 102.1(7) . . ?
N2_11 N1_11 C6_21 106.9(15) . . ?
N2_11 N1_11 B1_11 127.3(16) . . ?
C6_21 N1_11 B1_11 125.8(10) . . ?
N1_11 N2_11 C1_11 119(2) . . ?
C2_11 C1_11 N2_11 118.1(14) . . ?
C2_11 C1_11 H1A_11 120.9 . . ?
N2_11 C1_11 H1A_11 120.9 . . ?
C3_11 C2_11 C7_11 120.0 . . ?
C3_11 C2_11 C1_11 115.4(10) . . ?
C7_11 C2_11 C1_11 124.5(10) . . ?
C4_11 C3_11 C2_11 120.0 . . ?
C4_11 C3_11 H3_11 120.0 . . ?
C2_11 C3_11 H3_11 120.0 . . ?
C3_11 C4_11 C5_11 120.0 . . ?
C3_11 C4_11 H4_11 120.0 . . ?
C5_11 C4_11 H4_11 120.0 . . ?
C6_11 C5_11 C4_11 120.0 . . ?
C6_11 C5_11 H5_11 120.0 . . ?
C4_11 C5_11 H5_11 120.0 . . ?
C5_11 C6_11 C7_11 120.0 . . ?
C5_11 C6_11 H6_11 120.0 . . ?
C7_11 C6_11 H6_11 120.0 . . ?
C6_11 C7_11 C2_11 120.0 . . ?
C6_11 C7_11 B1_11 126.3(9) . . ?
C2_11 C7_11 B1_11 113.6(9) . . ?
C2_21 C1_21 C6_21 120.0 . . ?
C2_21 C1_21 H1_21 120.0 . . ?
C6_21 C1_21 H1_21 120.0 . . ?
C1_21 C2_21 C3_21 120.0 . . ?
C1_21 C2_21 H2_21 120.0 . . ?
C3_21 C2_21 H2_21 120.0 . . ?
C2_21 C3_21 C4_21 120.0 . . ?
C2_21 C3_21 H3_21 120.0 . . ?
C4_21 C3_21 H3_21 120.0 . . ?
C5_21 C4_21 C3_21 120.0 . . ?
C5_21 C4_21 H4_21 120.0 . . ?
C3_21 C4_21 H4_21 120.0 . . ?
C4_21 C5_21 C6_21 120.0 . . ?
C4_21 C5_21 H5_21 120.0 . . ?
C6_21 C5_21 H5_21 120.0 . . ?
N1_11 C6_21 C5_21 113.6(10) . . ?
N1_11 C6_21 C1_21 126.4(10) . . ?
C5_21 C6_21 C1_21 120.0 . . ?
N2_3 N1_3 C1_4 111.01(19) . . ?
N2_3 N1_3 B1_3 124.0(2) . . ?
C1_4 N1_3 B1_3 125.0(2) . . ?
N2_3 C1_3 C2_3 127.2(3) . . ?
N2_3 C1_3 H1_3 116.4 . . ?
C2_3 C1_3 H1_3 116.4 . . ?
N1_3 B1_3 C7_3 112.3(2) . . ?
N1_3 B1_3 N1_5 108.40(19) . . ?
C7_3 B1_3 N1_5 107.90(19) . . ?
N1_3 B1_3 Cl1_3 112.95(18) . . ?
C7_3 B1_3 Cl1_3 109.73(17) . . ?
N1_5 B1_3 Cl1_3 105.20(16) . . ?
C1_3 N2_3 N1_3 119.0(2) . . ?
C7_3 C2_3 C3_3 121.0(2) . . ?
C7_3 C2_3 C1_3 119.1(2) . . ?
C3_3 C2_3 C1_3 119.8(3) . . ?
C4_3 C3_3 C2_3 119.7(3) . . ?
C4_3 C3_3 H3_3 120.2 . . ?
C2_3 C3_3 H3_3 120.2 . . ?
C3_3 C4_3 C5_3 119.2(3) . . ?
C3_3 C4_3 H4_3 120.4 . . ?
C5_3 C4_3 H4_3 120.4 . . ?
C6_3 C5_3 C4_3 121.0(3) . . ?
C6_3 C5_3 H5_3 119.5 . . ?
C4_3 C5_3 H5_3 119.5 . . ?
C5_3 C6_3 C7_3 121.0(3) . . ?
C5_3 C6_3 H6_3 119.5 . . ?
C7_3 C6_3 H6_3 119.5 . . ?
C6_3 C7_3 C2_3 118.1(2) . . ?
C6_3 C7_3 B1_3 123.9(2) . . ?
C2_3 C7_3 B1_3 118.0(2) . . ?
C3_4 C2_4 C1_4 120.1(3) . . ?
C3_4 C2_4 H2_4 120.0 . . ?
C1_4 C2_4 H2_4 120.0 . . ?
C4_4 C3_4 C2_4 121.7(3) . . ?
C4_4 C3_4 H3_4 119.2 . . ?
C2_4 C3_4 H3_4 119.2 . . ?
C2_4 C1_4 C6_4 118.9(2) . . ?
C2_4 C1_4 N1_3 120.3(2) . . ?
C6_4 C1_4 N1_3 120.7(2) . . ?
C3_4 C4_4 C5_4 119.0(2) . . ?
C3_4 C4_4 H4_4 120.5 . . ?
C5_4 C4_4 H4_4 120.5 . . ?
C4_4 C5_4 C6_4 120.0(2) . . ?
C4_4 C5_4 H5_4 120.0 . . ?
C6_4 C5_4 H5_4 120.0 . . ?
C1_4 C6_4 C5_4 120.3(2) . . ?
C1_4 C6_4 H6_4 119.9 . . ?
C5_4 C6_4 H6_4 119.9 . . ?
N1_5 C1_5 C2_5 121.8(2) . . ?
N1_5 C1_5 H1_5 119.1 . . ?
C2_5 C1_5 H1_5 119.1 . . ?
C9_5 N2_5 C8_5 118.6(2) . . ?
C9_5 N2_5 B1_1 124.0(2) . . ?
C8_5 N2_5 B1_1 116.6(2) . . ?
C9_5 N2_5 B1_11 128.3(4) . . ?
C8_5 N2_5 B1_11 108.3(4) . . ?
C1_5 C2_5 C3_5 120.5(2) . . ?
C1_5 C2_5 H2_5 119.7 . . ?
C3_5 C2_5 H2_5 119.7 . . ?
C4_5 C3_5 C2_5 116.6(2) . . ?
C4_5 C3_5 C6_5 121.4(2) . . ?
C2_5 C3_5 C6_5 121.9(2) . . ?
C5_5 C4_5 C3_5 120.2(2) . . ?
C5_5 C4_5 H4_5 119.9 . . ?
C3_5 C4_5 H4_5 119.9 . . ?
N1_5 C5_5 C4_5 122.5(2) . . ?
N1_5 C5_5 H5_5 118.8 . . ?
C4_5 C5_5 H5_5 118.8 . . ?
C1_5 N1_5 C5_5 118.37(19) . . ?
C1_5 N1_5 B1_3 123.28(19) . . ?
C5_5 N1_5 B1_3 117.97(18) . . ?
C10_5 C6_5 C7_5 116.9(2) . . ?
C10_5 C6_5 C3_5 121.8(2) . . ?
C7_5 C6_5 C3_5 121.4(2) . . ?
C8_5 C7_5 C6_5 120.0(2) . . ?
C8_5 C7_5 H7_5 120.0 . . ?
C6_5 C7_5 H7_5 120.0 . . ?
N2_5 C8_5 C7_5 122.3(2) . . ?
N2_5 C8_5 H8_5 118.9 . . ?
C7_5 C8_5 H8_5 118.9 . . ?
N2_5 C9_5 C10_5 121.8(2) . . ?
N2_5 C9_5 H9_5 119.1 . . ?
C10_5 C9_5 H9_5 119.1 . . ?
C9_5 C10_5 C6_5 120.5(2) . . ?
C9_5 C10_5 H10_5 119.8 . . ?
C6_5 C10_5 H10_5 119.8 . . ?
C6_6 C1_6 C2_6 119.1(3) . . ?
C6_6 C1_6 H1_6 120.5 . . ?
C2_6 C1_6 H1_6 120.5 . . ?
C3_6 C2_6 C1_6 120.5(3) . . ?
C3_6 C2_6 H2_6 119.7 . . ?
C1_6 C2_6 H2_6 119.7 . . ?
C2_6 C3_6 C4_6 120.8(3) . . ?
C2_6 C3_6 H3_6 119.6 . . ?
C4_6 C3_6 H3_6 119.6 . . ?
C5_6 C4_6 C3_6 117.8(3) . . ?
C5_6 C4_6 C7_6 121.2(3) . . ?
C3_6 C4_6 C7_6 121.0(3) . . ?
C6_6 C5_6 C4_6 120.9(3) . . ?
C6_6 C5_6 H5_6 119.5 . . ?
C4_6 C5_6 H5_6 119.5 . . ?
C5_6 C6_6 C1_6 120.8(3) . . ?
C5_6 C6_6 H6_6 119.6 . . ?
C1_6 C6_6 H6_6 119.6 . . ?
C4_6 C7_6 H7A_6 109.5 . . ?
C4_6 C7_6 H7B_6 109.5 . . ?
H7A_6 C7_6 H7B_6 109.5 . . ?
C4_6 C7_6 H7C_6 109.5 . . ?
H7A_6 C7_6 H7C_6 109.5 . . ?
H7B_6 C7_6 H7C_6 109.5 . . ?
C2_7 C1_7 C6_7 120.0 . . ?
C2_7 C1_7 H1_7 120.0 . . ?
C6_7 C1_7 H1_7 120.0 . . ?
C1_7 C2_7 C3_7 120.0 . . ?
C1_7 C2_7 H2_7 120.0 . . ?
C3_7 C2_7 H2_7 120.0 . . ?
C2_7 C3_7 C4_7 120.0 . . ?
C2_7 C3_7 H3_7 120.0 . . ?
C4_7 C3_7 H3_7 120.0 . . ?
C5_7 C4_7 C3_7 120.0 . . ?
C5_7 C4_7 C7_7 123.0 . . ?
C3_7 C4_7 C7_7 117.0 . . ?
C4_7 C5_7 C6_7 120.0 . . ?
C4_7 C5_7 H5_7 120.0 . . ?
C6_7 C5_7 H5_7 120.0 . . ?
C5_7 C6_7 C1_7 120.0 . . ?
C5_7 C6_7 H6_7 120.0 . . ?
C1_7 C6_7 H6_7 120.0 . . ?
C4_7 C7_7 H7A_7 109.5 . . ?
C4_7 C7_7 H7B_7 109.5 . . ?
H7A_7 C7_7 H7B_7 109.5 . . ?
C4_7 C7_7 H7C_7 109.5 . . ?
H7A_7 C7_7 H7C_7 109.5 . . ?
H7B_7 C7_7 H7C_7 109.5 . . ?

loop_
_geom_bond_atom_site_label_1
_geom_bond_atom_site_label_2
_geom_bond_distance
_geom_bond_site_symmetry_2
_geom_bond_publ_flag
Cl1_1 B1_1 1.919(4) . ?
B1_1 N1_1 1.491(5) . ?
B1_1 C7_1 1.611(5) . ?
B1_1 N2_5 1.650(4) . ?
N1_1 N2_1 1.406(6) . ?
N1_1 C1_2 1.432(4) . ?
N2_1 C1_1 1.335(7) . ?
C1_1 C2_1 1.462(6) . ?
C1_1 H1_1 0.9500 . ?
C2_1 C7_1 1.377(6) . ?
C2_1 C3_1 1.426(6) . ?
C3_1 C4_1 1.393(7) . ?
C3_1 H3_1 0.9500 . ?
C4_1 C5_1 1.386(7) . ?
C4_1 H4_1 0.9500 . ?
C5_1 C6_1 1.374(6) . ?
C5_1 H5_1 0.9500 . ?
C6_1 C7_1 1.384(5) . ?
C6_1 H6_1 0.9500 . ?
C1_2 C6_2 1.402(5) . ?
C1_2 C2_2 1.405(5) . ?
C2_2 C3_2 1.383(5) . ?
C2_2 H2_2 0.9500 . ?
C3_2 C4_2 1.377(5) . ?
C3_2 H3_2 0.9500 . ?
C4_2 C5_2 1.393(5) . ?
C4_2 H4_2 0.9500 . ?
C5_2 C6_2 1.390(5) . ?
C5_2 H5_2 0.9500 . ?
C6_2 H6_2 0.9500 . ?
Cl1_11 B1_11 1.927(16) . ?
B1_11 N1_11 1.502(16) . ?
B1_11 C7_11 1.570(15) . ?
B1_11 N2_5 1.743(12) . ?
N1_11 N2_11 1.16(2) . ?
N1_11 C6_21 1.330(13) . ?
N2_11 C1_11 1.56(2) . ?
C1_11 C2_11 1.408(14) . ?
C1_11 H1A_11 0.9500 . ?
C2_11 C3_11 1.3900 . ?
C2_11 C7_11 1.3900 . ?
C3_11 C4_11 1.3900 . ?
C3_11 H3_11 0.9500 . ?
C4_11 C5_11 1.3900 . ?
C4_11 H4_11 0.9500 . ?
C5_11 C6_11 1.3900 . ?
C5_11 H5_11 0.9500 . ?
C6_11 C7_11 1.3900 . ?
C6_11 H6_11 0.9500 . ?
C1_21 C2_21 1.3900 . ?
C1_21 C6_21 1.3900 . ?
C1_21 H1_21 0.9500 . ?
C2_21 C3_21 1.3900 . ?
C2_21 H2_21 0.9500 . ?
C3_21 C4_21 1.3900 . ?
C3_21 H3_21 0.9500 . ?
C4_21 C5_21 1.3900 . ?
C4_21 H4_21 0.9500 . ?
C5_21 C6_21 1.3900 . ?
C5_21 H5_21 0.9500 . ?
Cl1_3 B1_3 1.914(3) . ?
N1_3 N2_3 1.382(3) . ?
N1_3 C1_4 1.435(3) . ?
N1_3 B1_3 1.505(3) . ?
C1_3 N2_3 1.288(4) . ?
C1_3 C2_3 1.443(4) . ?
C1_3 H1_3 0.9500 . ?
B1_3 C7_3 1.601(4) . ?
B1_3 N1_5 1.640(3) . ?
C2_3 C7_3 1.388(4) . ?
C2_3 C3_3 1.418(4) . ?
C3_3 C4_3 1.375(4) . ?
C3_3 H3_3 0.9500 . ?
C4_3 C5_3 1.388(4) . ?
C4_3 H4_3 0.9500 . ?
C5_3 C6_3 1.385(4) . ?
C5_3 H5_3 0.9500 . ?
C6_3 C7_3 1.387(4) . ?
C6_3 H6_3 0.9500 . ?
C2_4 C3_4 1.381(4) . ?
C2_4 C1_4 1.386(4) . ?
C2_4 H2_4 0.9500 . ?
C3_4 C4_4 1.381(4) . ?
C3_4 H3_4 0.9500 . ?
C1_4 C6_4 1.398(4) . ?
C4_4 C5_4 1.382(4) . ?
C4_4 H4_4 0.9500 . ?
C5_4 C6_4 1.405(4) . ?
C5_4 H5_4 0.9500 . ?
C6_4 H6_4 0.9500 . ?
C1_5 N1_5 1.344(3) . ?
C1_5 C2_5 1.376(3) . ?
C1_5 H1_5 0.9500 . ?
N2_5 C9_5 1.343(3) . ?
N2_5 C8_5 1.344(3) . ?
C2_5 C3_5 1.399(3) . ?
C2_5 H2_5 0.9500 . ?
C3_5 C4_5 1.393(3) . ?
C3_5 C6_5 1.482(3) . ?
C4_5 C5_5 1.372(3) . ?
C4_5 H4_5 0.9500 . ?
C5_5 N1_5 1.347(3) . ?
C5_5 H5_5 0.9500 . ?
C6_5 C10_5 1.392(3) . ?
C6_5 C7_5 1.395(3) . ?
C7_5 C8_5 1.374(3) . ?
C7_5 H7_5 0.9500 . ?
C8_5 H8_5 0.9500 . ?
C9_5 C10_5 1.377(3) . ?
C9_5 H9_5 0.9500 . ?
C10_5 H10_5 0.9500 . ?
C1_6 C6_6 1.379(4) . ?
C1_6 C2_6 1.389(4) . ?
C1_6 H1_6 0.9500 . ?
C2_6 C3_6 1.377(4) . ?
C2_6 H2_6 0.9500 . ?
C3_6 C4_6 1.400(4) . ?
C3_6 H3_6 0.9500 . ?
C4_6 C5_6 1.398(4) . ?
C4_6 C7_6 1.496(4) . ?
C5_6 C6_6 1.376(4) . ?
C5_6 H5_6 0.9500 . ?
C6_6 H6_6 0.9500 . ?
C7_6 H7A_6 0.9800 . ?
C7_6 H7B_6 0.9800 . ?
C7_6 H7C_6 0.9800 . ?
C1_7 C2_7 1.3900 . ?
C1_7 C6_7 1.3900 . ?
C1_7 H1_7 0.9500 . ?
C2_7 C3_7 1.3900 . ?
C2_7 H2_7 0.9500 . ?
C3_7 C4_7 1.3901 . ?
C3_7 H3_7 0.9500 . ?
C4_7 C5_7 1.3899 . ?
C4_7 C7_7 1.5099 . ?
C5_7 C6_7 1.3900 . ?
C5_7 H5_7 0.9500 . ?
C6_7 H6_7 0.9500 . ?
C7_7 H7A_7 0.9800 . ?
C7_7 H7B_7 0.9800 . ?
C7_7 H7C_7 0.9800 . ?

loop_
_geom_torsion_atom_site_label_1
_geom_torsion_atom_site_label_2
_geom_torsion_atom_site_label_3
_geom_torsion_atom_site_label_4
_geom_torsion
_geom_torsion_site_symmetry_1
_geom_torsion_site_symmetry_2
_geom_torsion_site_symmetry_3
_geom_torsion_site_symmetry_4
_geom_torsion_publ_flag
C7_1 B1_1 N1_1 N2_1 -4.1(5) . . . . ?
N2_5 B1_1 N1_1 N2_1 -123.0(4) . . . . ?
Cl1_1 B1_1 N1_1 N2_1 121.5(4) . . . . ?
C7_1 B1_1 N1_1 C1_2 -179.9(3) . . . . ?
N2_5 B1_1 N1_1 C1_2 61.2(4) . . . . ?
Cl1_1 B1_1 N1_1 C1_2 -54.3(4) . . . . ?
C1_2 N1_1 N2_1 C1_1 -176.1(4) . . . . ?
B1_1 N1_1 N2_1 C1_1 7.6(7) . . . . ?
N1_1 N2_1 C1_1 C2_1 -4.4(8) . . . . ?
N2_1 C1_1 C2_1 C7_1 -2.3(7) . . . . ?
N2_1 C1_1 C2_1 C3_1 178.5(5) . . . . ?
C7_1 C2_1 C3_1 C4_1 -1.5(6) . . . . ?
C1_1 C2_1 C3_1 C4_1 177.7(4) . . . . ?
C2_1 C3_1 C4_1 C5_1 -0.8(7) . . . . ?
C3_1 C4_1 C5_1 C6_1 1.7(7) . . . . ?
C4_1 C5_1 C6_1 C7_1 -0.2(6) . . . . ?
C3_1 C2_1 C7_1 C6_1 2.9(5) . . . . ?
C1_1 C2_1 C7_1 C6_1 -176.3(3) . . . . ?
C3_1 C2_1 C7_1 B1_1 -174.9(3) . . . . ?
C1_1 C2_1 C7_1 B1_1 5.9(5) . . . . ?
C5_1 C6_1 C7_1 C2_1 -2.1(6) . . . . ?
C5_1 C6_1 C7_1 B1_1 175.6(3) . . . . ?
N1_1 B1_1 C7_1 C2_1 -3.1(4) . . . . ?
N2_5 B1_1 C7_1 C2_1 115.1(3) . . . . ?
Cl1_1 B1_1 C7_1 C2_1 -129.3(3) . . . . ?
N1_1 B1_1 C7_1 C6_1 179.2(3) . . . . ?
N2_5 B1_1 C7_1 C6_1 -62.6(4) . . . . ?
Cl1_1 B1_1 C7_1 C6_1 53.0(4) . . . . ?
N2_1 N1_1 C1_2 C6_2 170.2(4) . . . . ?
B1_1 N1_1 C1_2 C6_2 -13.3(5) . . . . ?
N2_1 N1_1 C1_2 C2_2 -9.0(4) . . . . ?
B1_1 N1_1 C1_2 C2_2 167.4(3) . . . . ?
C6_2 C1_2 C2_2 C3_2 1.8(4) . . . . ?
N1_1 C1_2 C2_2 C3_2 -179.0(3) . . . . ?
C1_2 C2_2 C3_2 C4_2 -1.4(5) . . . . ?
C2_2 C3_2 C4_2 C5_2 0.0(5) . . . . ?
C3_2 C4_2 C5_2 C6_2 1.0(5) . . . . ?
C4_2 C5_2 C6_2 C1_2 -0.6(5) . . . . ?
C2_2 C1_2 C6_2 C5_2 -0.8(4) . . . . ?
N1_1 C1_2 C6_2 C5_2 180.0(3) . . . . ?
C7_11 B1_11 N1_11 N2_11 9(2) . . . . ?
N2_5 B1_11 N1_11 N2_11 136.5(18) . . . . ?
Cl1_11 B1_11 N1_11 N2_11 -114.2(18) . . . . ?
C7_11 B1_11 N1_11 C6_21 -169.1(10) . . . . ?
N2_5 B1_11 N1_11 C6_21 -41.9(13) . . . . ?
Cl1_11 B1_11 N1_11 C6_21 67.4(13) . . . . ?
C6_21 N1_11 N2_11 C1_11 178.5(15) . . . . ?
B1_11 N1_11 N2_11 C1_11 0(3) . . . . ?
N1_11 N2_11 C1_11 C2_11 -7(3) . . . . ?
N2_11 C1_11 C2_11 C3_11 -173.9(12) . . . . ?
N2_11 C1_11 C2_11 C7_11 3.2(16) . . . . ?
C7_11 C2_11 C3_11 C4_11 0.0 . . . . ?
C1_11 C2_11 C3_11 C4_11 177.2(9) . . . . ?
C2_11 C3_11 C4_11 C5_11 0.0 . . . . ?
C3_11 C4_11 C5_11 C6_11 0.0 . . . . ?
C4_11 C5_11 C6_11 C7_11 0.0 . . . . ?
C5_11 C6_11 C7_11 C2_11 0.0 . . . . ?
C5_11 C6_11 C7_11 B1_11 177.1(10) . . . . ?
C3_11 C2_11 C7_11 C6_11 0.0 . . . . ?
C1_11 C2_11 C7_11 C6_11 -176.9(10) . . . . ?
C3_11 C2_11 C7_11 B1_11 -177.5(9) . . . . ?
C1_11 C2_11 C7_11 B1_11 5.6(11) . . . . ?
N1_11 B1_11 C7_11 C6_11 171.3(8) . . . . ?
N2_5 B1_11 C7_11 C6_11 49.0(11) . . . . ?
Cl1_11 B1_11 C7_11 C6_11 -63.9(10) . . . . ?
N1_11 B1_11 C7_11 C2_11 -11.4(11) . . . . ?
N2_5 B1_11 C7_11 C2_11 -133.6(7) . . . . ?
Cl1_11 B1_11 C7_11 C2_11 113.4(7) . . . . ?
C6_21 C1_21 C2_21 C3_21 0.0 . . . . ?
C1_21 C2_21 C3_21 C4_21 0.0 . . . . ?
C2_21 C3_21 C4_21 C5_21 0.0 . . . . ?
C3_21 C4_21 C5_21 C6_21 0.0 . . . . ?
N2_11 N1_11 C6_21 C5_21 -12.6(16) . . . . ?
B1_11 N1_11 C6_21 C5_21 166.1(9) . . . . ?
N2_11 N1_11 C6_21 C1_21 165.7(14) . . . . ?
B1_11 N1_11 C6_21 C1_21 -15.6(16) . . . . ?
C4_21 C5_21 C6_21 N1_11 178.5(10) . . . . ?
C4_21 C5_21 C6_21 C1_21 0.0 . . . . ?
C2_21 C1_21 C6_21 N1_11 -178.2(12) . . . . ?
C2_21 C1_21 C6_21 C5_21 0.0 . . . . ?
N2_3 N1_3 B1_3 C7_3 -1.9(3) . . . . ?
C1_4 N1_3 B1_3 C7_3 179.9(2) . . . . ?
N2_3 N1_3 B1_3 N1_5 117.2(2) . . . . ?
C1_4 N1_3 B1_3 N1_5 -61.0(3) . . . . ?
N2_3 N1_3 B1_3 Cl1_3 -126.6(2) . . . . ?
C1_4 N1_3 B1_3 Cl1_3 55.1(3) . . . . ?
C2_3 C1_3 N2_3 N1_3 2.7(5) . . . . ?
C1_4 N1_3 N2_3 C1_3 176.1(3) . . . . ?
B1_3 N1_3 N2_3 C1_3 -2.3(4) . . . . ?
N2_3 C1_3 C2_3 C7_3 1.9(5) . . . . ?
N2_3 C1_3 C2_3 C3_3 179.9(3) . . . . ?
C7_3 C2_3 C3_3 C4_3 0.6(5) . . . . ?
C1_3 C2_3 C3_3 C4_3 -177.4(3) . . . . ?
C2_3 C3_3 C4_3 C5_3 1.4(5) . . . . ?
C3_3 C4_3 C5_3 C6_3 -1.9(4) . . . . ?
C4_3 C5_3 C6_3 C7_3 0.4(4) . . . . ?
C5_3 C6_3 C7_3 C2_3 1.6(4) . . . . ?
C5_3 C6_3 C7_3 B1_3 -176.1(2) . . . . ?
C3_3 C2_3 C7_3 C6_3 -2.1(4) . . . . ?
C1_3 C2_3 C7_3 C6_3 175.9(3) . . . . ?
C3_3 C2_3 C7_3 B1_3 175.8(2) . . . . ?
C1_3 C2_3 C7_3 B1_3 -6.2(4) . . . . ?
N1_3 B1_3 C7_3 C6_3 -176.2(2) . . . . ?
N1_5 B1_3 C7_3 C6_3 64.4(3) . . . . ?
Cl1_3 B1_3 C7_3 C6_3 -49.7(3) . . . . ?
N1_3 B1_3 C7_3 C2_3 6.1(3) . . . . ?
N1_5 B1_3 C7_3 C2_3 -113.3(2) . . . . ?
Cl1_3 B1_3 C7_3 C2_3 132.6(2) . . . . ?
C1_4 C2_4 C3_4 C4_4 0.0(4) . . . . ?
C3_4 C2_4 C1_4 C6_4 -0.5(4) . . . . ?
C3_4 C2_4 C1_4 N1_3 -179.8(2) . . . . ?
N2_3 N1_3 C1_4 C2_4 4.8(3) . . . . ?
B1_3 N1_3 C1_4 C2_4 -176.7(2) . . . . ?
N2_3 N1_3 C1_4 C6_4 -174.5(2) . . . . ?
B1_3 N1_3 C1_4 C6_4 3.9(3) . . . . ?
C2_4 C3_4 C4_4 C5_4 0.5(4) . . . . ?
C3_4 C4_4 C5_4 C6_4 -0.6(4) . . . . ?
C2_4 C1_4 C6_4 C5_4 0.3(4) . . . . ?
N1_3 C1_4 C6_4 C5_4 179.7(2) . . . . ?
C4_4 C5_4 C6_4 C1_4 0.2(4) . . . . ?
N1_1 B1_1 N2_5 C9_5 -148.0(3) . . . . ?
C7_1 B1_1 N2_5 C9_5 90.8(3) . . . . ?
Cl1_1 B1_1 N2_5 C9_5 -28.2(4) . . . . ?
N1_1 B1_1 N2_5 C8_5 42.5(3) . . . . ?
C7_1 B1_1 N2_5 C8_5 -78.7(3) . . . . ?
Cl1_1 B1_1 N2_5 C8_5 162.3(2) . . . . ?
N1_11 B1_11 N2_5 C9_5 140.1(6) . . . . ?
C7_11 B1_11 N2_5 C9_5 -91.7(9) . . . . ?
Cl1_11 B1_11 N2_5 C9_5 24.8(9) . . . . ?
N1_11 B1_11 N2_5 C8_5 -65.3(8) . . . . ?
C7_11 B1_11 N2_5 C8_5 63.0(9) . . . . ?
Cl1_11 B1_11 N2_5 C8_5 179.4(5) . . . . ?
N1_5 C1_5 C2_5 C3_5 1.2(4) . . . . ?
C1_5 C2_5 C3_5 C4_5 -1.2(3) . . . . ?
C1_5 C2_5 C3_5 C6_5 178.7(2) . . . . ?
C2_5 C3_5 C4_5 C5_5 0.5(3) . . . . ?
C6_5 C3_5 C4_5 C5_5 -179.4(2) . . . . ?
C3_5 C4_5 C5_5 N1_5 0.3(4) . . . . ?
C2_5 C1_5 N1_5 C5_5 -0.3(3) . . . . ?
C2_5 C1_5 N1_5 B1_3 172.4(2) . . . . ?
C4_5 C5_5 N1_5 C1_5 -0.4(3) . . . . ?
C4_5 C5_5 N1_5 B1_3 -173.6(2) . . . . ?
N1_3 B1_3 N1_5 C1_5 154.4(2) . . . . ?
C7_3 B1_3 N1_5 C1_5 -83.8(3) . . . . ?
Cl1_3 B1_3 N1_5 C1_5 33.3(3) . . . . ?
N1_3 B1_3 N1_5 C5_5 -32.8(3) . . . . ?
C7_3 B1_3 N1_5 C5_5 89.0(2) . . . . ?
Cl1_3 B1_3 N1_5 C5_5 -153.91(17) . . . . ?
C4_5 C3_5 C6_5 C10_5 -10.6(3) . . . . ?
C2_5 C3_5 C6_5 C10_5 169.5(2) . . . . ?
C4_5 C3_5 C6_5 C7_5 168.7(2) . . . . ?
C2_5 C3_5 C6_5 C7_5 -11.3(3) . . . . ?
C10_5 C6_5 C7_5 C8_5 -1.0(3) . . . . ?
C3_5 C6_5 C7_5 C8_5 179.8(2) . . . . ?
C9_5 N2_5 C8_5 C7_5 0.2(4) . . . . ?
B1_1 N2_5 C8_5 C7_5 170.3(2) . . . . ?
B1_11 N2_5 C8_5 C7_5 -157.3(5) . . . . ?
C6_5 C7_5 C8_5 N2_5 0.6(4) . . . . ?
C8_5 N2_5 C9_5 C10_5 -0.6(4) . . . . ?
B1_1 N2_5 C9_5 C10_5 -169.9(3) . . . . ?
B1_11 N2_5 C9_5 C10_5 151.8(6) . . . . ?
N2_5 C9_5 C10_5 C6_5 0.2(4) . . . . ?
C7_5 C6_5 C10_5 C9_5 0.6(3) . . . . ?
C3_5 C6_5 C10_5 C9_5 179.8(2) . . . . ?
C6_6 C1_6 C2_6 C3_6 0.5(4) . . . . ?
C1_6 C2_6 C3_6 C4_6 -0.6(4) . . . . ?
C2_6 C3_6 C4_6 C5_6 -0.1(4) . . . . ?
C2_6 C3_6 C4_6 C7_6 179.6(3) . . . . ?
C3_6 C4_6 C5_6 C6_6 0.9(4) . . . . ?
C7_6 C4_6 C5_6 C6_6 -178.7(3) . . . . ?
C4_6 C5_6 C6_6 C1_6 -1.1(4) . . . . ?
C2_6 C1_6 C6_6 C5_6 0.3(4) . . . . ?
C6_7 C1_7 C2_7 C3_7 0.0 . . . . ?
C1_7 C2_7 C3_7 C4_7 0.0 . . . . ?
C2_7 C3_7 C4_7 C5_7 0.0 . . . . ?
C2_7 C3_7 C4_7 C7_7 179.9 . . . . ?
C3_7 C4_7 C5_7 C6_7 0.0 . . . . ?
C7_7 C4_7 C5_7 C6_7 -179.9 . . . . ?
C4_7 C5_7 C6_7 C1_7 0.0 . . . . ?
C2_7 C1_7 C6_7 C5_7 0.0 . . . . ?
